data_4086755
loop_
_publ_author_name
'Natoli, Sean N.'
'Azbell, Tyler J.'
'Fanwick, Phillip E.'
'Zeller, Matthias'
'Ren, Tong'

_publ_section_title
;
 A Synthetic Approach to Cross-Conjugated Organometallic Complexes Based
 on geminal-Diethynylethene and CoIII(cyclam)
;
_journal_issue 20
_journal_name_full Organometallics
_journal_page_first 3594
_journal_paper_doi 10.1021/acs.organomet.6b00657
_journal_volume 35
_journal_year 2016
_chemical_formula_moiety '2(C18 H30 Cl1 Co1 N4),2(Cl1),4(C1 H4 O1)'
_chemical_formula_sum 'C40 H76 Cl4 Co2 N8 O4'
_chemical_formula_weight 992.74
_space_group_crystal_system monoclinic
_space_group_IT_number 14
_space_group_name_Hall '-P 2ybc'
_space_group_name_H-M_alt 'P 1 21/c 1'
_symmetry_space_group_name_Hall '-P 2ybc'
_symmetry_space_group_name_H-M 'P 1 21/c 1'
_atom_sites_solution_hydrogens mixed
_atom_sites_solution_primary iterative
_atom_sites_solution_secondary difmap
_audit_creation_method SHELXL-2014/7
_cell_angle_alpha 90
_cell_angle_beta 103.304(3)
_cell_angle_gamma 90
_cell_formula_units_Z 2
_cell_length_a 19.1438(10)
_cell_length_b 9.9999(4)
_cell_length_c 13.7463(5)
_cell_measurement_reflns_used 15442
_cell_measurement_temperature 200(2)
_cell_measurement_theta_max 28.332
_cell_measurement_theta_min 2.312
_cell_volume 2560.9(2)
_computing_cell_refinement 'HKL3000 (Otwinowski & Minor, 1997)'
_computing_data_collection 'Nonius Collect (Nonius, 1998)'
_computing_data_reduction 'HKL3000 (Otwinowski & Minor, 1997)'
_computing_publication_material 'local programs'
_computing_structure_refinement 'SHELXL-2014/7 (Sheldrick, 2014)'
_computing_structure_solution 'SHELXT (Sheldrick)'
_diffrn_ambient_temperature 200(2)
_diffrn_measured_fraction_theta_full 0.995
_diffrn_measured_fraction_theta_max 0.973
_diffrn_measurement_device_type 'Nonius KappaCCD'
_diffrn_measurement_method '\w and \f'
_diffrn_radiation_type MoK\a
_diffrn_radiation_wavelength 0.71073
_diffrn_reflns_av_R_equivalents 0.034
_diffrn_reflns_av_unetI/netI 0.0702
_diffrn_reflns_Laue_measured_fraction_max 0.973
_diffrn_reflns_limit_h_max 24
_diffrn_reflns_limit_h_min -25
_diffrn_reflns_limit_k_max 0
_diffrn_reflns_limit_k_min -13
_diffrn_reflns_limit_l_max 18
_diffrn_reflns_limit_l_min 0
_diffrn_reflns_number 15442
_diffrn_reflns_point_group_measured_fraction_full 0.995
_diffrn_reflns_point_group_measured_fraction_max 0.973
_diffrn_reflns_theta_full 25.242
_diffrn_reflns_theta_max 28.332
_diffrn_reflns_theta_min 2.312
_diffrn_source 'fine focus tube'
_exptl_absorpt_coefficient_mu 0.900
_exptl_absorpt_correction_T_max 0.914
_exptl_absorpt_correction_T_min 0.669
_exptl_absorpt_correction_type multi-scan
_exptl_absorpt_process_details 'SCALEPACK (Otwinowski & Minor, 1997)'
_exptl_crystal_colour orange
_exptl_crystal_density_diffrn 1.287
_exptl_crystal_description plate
_exptl_crystal_F_000 1052
_exptl_crystal_size_max 0.450
_exptl_crystal_size_mid 0.320
_exptl_crystal_size_min 0.100
_refine_diff_density_max 0.411
_refine_diff_density_min -0.525
_refine_diff_density_rms 0.074
_refine_ls_extinction_method none
_refine_ls_goodness_of_fit_ref 0.986
_refine_ls_hydrogen_treatment mixed
_refine_ls_matrix_type full
_refine_ls_number_parameters 284
_refine_ls_number_reflns 6222
_refine_ls_number_restraints 0
_refine_ls_restrained_S_all 0.986
_refine_ls_R_factor_all 0.0887
_refine_ls_R_factor_gt 0.0435
_refine_ls_shift/su_max 0.001
_refine_ls_shift/su_mean 0.000
_refine_ls_structure_factor_coef Fsqd
_refine_ls_weighting_details 'w=1/[\s^2^(Fo^2^)+(0.0455P)^2^] where P=(Fo^2^+2Fc^2^)/3'
_refine_ls_weighting_scheme calc
_refine_ls_wR_factor_gt 0.0863
_refine_ls_wR_factor_ref 0.0997
_reflns_Friedel_coverage 0.000
_reflns_number_gt 3819
_reflns_number_total 6222
_reflns_threshold_expression 'I > 2\s(I)'
_cod_data_source_file om6b00657_si_002.cif
_cod_data_source_block 5
_cod_depositor_comments 'Adding full bibliography for 4086750--4086755.cif.'
_cod_original_cell_volume 2560.91(19)
_cod_database_code 4086755
_shelx_shelxl_version_number 2014/7
_shelx_space_group_comment
;
The symmetry employed for this shelxl refinement is uniquely defined
by the following loop, which should always be used as a source of
symmetry information in preference to the above space-group names.
They are only intended as comments.
;
_shelx_estimated_absorpt_t_min 0.687
_shelx_estimated_absorpt_t_max 0.915

loop_
_space_group_symop_operation_xyz
'x, y, z'
'-x, y+1/2, -z+1/2'
'-x, -y, -z'
'x, -y-1/2, z-1/2'

loop_
_atom_site_label
_atom_site_type_symbol
_atom_site_fract_x
_atom_site_fract_y
_atom_site_fract_z
_atom_site_U_iso_or_equiv
_atom_site_adp_type
_atom_site_occupancy
_atom_site_site_symmetry_order
_atom_site_calc_flag
_atom_site_refinement_flags_posn
_atom_site_refinement_flags_adp
Co1 Co 0.80242(2) 0.50288(3) 0.46538(2) 0.02050(9) Uani 1 1 d . .
Cl1 Cl 0.90572(3) 0.61420(5) 0.54363(4) 0.03080(15) Uani 1 1 d . .
Cl2 Cl 0.79318(5) 0.48910(6) 0.95864(6) 0.0606(2) Uani 1 1 d . .
O1 O 0.72709(11) 0.4516(2) 0.14054(12) 0.0478(5) Uani 1 1 d . .
H1 H 0.7462 0.4660 0.0923 0.072 Uiso 1 1 calc R U
O2 O 0.87613(10) 0.54324(19) 0.79523(12) 0.0448(5) Uani 1 1 d . .
H2 H 0.8560 0.5288 0.8425 0.067 Uiso 1 1 calc R U
N1 N 0.77557(10) 0.49987(17) 0.59599(12) 0.0232(4) Uani 1 1 d . .
N2 N 0.75763(10) 0.67941(18) 0.42813(13) 0.0257(4) Uani 1 1 d . .
N3 N 0.84656(10) 0.32556(17) 0.50235(13) 0.0249(4) Uani 1 1 d . .
N4 N 0.82987(10) 0.50665(18) 0.33517(13) 0.0246(4) Uani 1 1 d . .
C1 C 0.71544(12) 0.4165(2) 0.40757(14) 0.0235(5) Uani 1 1 d . .
C2 C 0.65830(12) 0.3606(2) 0.38198(15) 0.0244(5) Uani 1 1 d . .
C3 C 0.58580(12) 0.3124(2) 0.36609(15) 0.0266(5) Uani 1 1 d . .
C4 C 0.54352(12) 0.3887(2) 0.41993(16) 0.0304(5) Uani 1 1 d . .
C5 C 0.51608(13) 0.4593(2) 0.47081(16) 0.0315(5) Uani 1 1 d . .
C6 C 0.56027(14) 0.2038(3) 0.31074(19) 0.0423(6) Uani 1 1 d . .
C7 C 0.60717(15) 0.1223(3) 0.2602(2) 0.0545(8) Uani 1 1 d . .
H7A H 0.6564 0.1566 0.2787 0.082 Uiso 1 1 calc R U
H7B H 0.5892 0.1282 0.1876 0.082 Uiso 1 1 calc R U
H7C H 0.6066 0.0288 0.2813 0.082 Uiso 1 1 calc R U
C8 C 0.48451(16) 0.1571(4) 0.2979(3) 0.0809(12) Uani 1 1 d . .
H8A H 0.4840 0.0719 0.3330 0.121 Uiso 1 1 calc R U
H8B H 0.4628 0.1448 0.2266 0.121 Uiso 1 1 calc R U
H8C H 0.4571 0.2239 0.3257 0.121 Uiso 1 1 calc R U
C9 C 0.91509(12) 0.2936(2) 0.47574(16) 0.0307(5) Uani 1 1 d . .
H9A H 0.9290 0.2007 0.4964 0.037 Uiso 1 1 calc R U
H9B H 0.9530 0.3540 0.5128 0.037 Uiso 1 1 calc R U
C10 C 0.91006(13) 0.3081(2) 0.36516(16) 0.0321(5) Uani 1 1 d . .
H10A H 0.8691 0.2542 0.3283 0.038 Uiso 1 1 calc R U
H10B H 0.9543 0.2715 0.3496 0.038 Uiso 1 1 calc R U
C11 C 0.90041(12) 0.4510(2) 0.32890(16) 0.0299(5) Uani 1 1 d . .
H11A H 0.9390 0.5068 0.3696 0.036 Uiso 1 1 calc R U
H11B H 0.9050 0.4549 0.2587 0.036 Uiso 1 1 calc R U
C12 C 0.82229(13) 0.6470(2) 0.29979(16) 0.0326(6) Uani 1 1 d . .
H12A H 0.8207 0.6511 0.2273 0.039 Uiso 1 1 calc R U
H12B H 0.8635 0.7011 0.3358 0.039 Uiso 1 1 calc R U
C13 C 0.75386(13) 0.6995(2) 0.32001(15) 0.0315(5) Uani 1 1 d . .
H13A H 0.7484 0.7957 0.3029 0.038 Uiso 1 1 calc R U
H13B H 0.7123 0.6506 0.2793 0.038 Uiso 1 1 calc R U
C14 C 0.68863(13) 0.7104(2) 0.45398(16) 0.0311(5) Uani 1 1 d . .
H14A H 0.6512 0.6486 0.4175 0.037 Uiso 1 1 calc R U
H14B H 0.6740 0.8027 0.4324 0.037 Uiso 1 1 calc R U
C15 C 0.69388(14) 0.6975(2) 0.56481(16) 0.0341(6) Uani 1 1 d . .
H15A H 0.6492 0.7325 0.5800 0.041 Uiso 1 1 calc R U
H15B H 0.7341 0.7537 0.6010 0.041 Uiso 1 1 calc R U
C16 C 0.70552(12) 0.5549(2) 0.60351(16) 0.0295(5) Uani 1 1 d . .
H16A H 0.7022 0.5529 0.6743 0.035 Uiso 1 1 calc R U
H16B H 0.6668 0.4974 0.5649 0.035 Uiso 1 1 calc R U
C17 C 0.78337(13) 0.3597(2) 0.63217(16) 0.0307(5) Uani 1 1 d . .
H17A H 0.7419 0.3055 0.5971 0.037 Uiso 1 1 calc R U
H17B H 0.7857 0.3565 0.7048 0.037 Uiso 1 1 calc R U
C18 C 0.85135(13) 0.3067(2) 0.61090(16) 0.0315(5) Uani 1 1 d . .
H18A H 0.8932 0.3559 0.6506 0.038 Uiso 1 1 calc R U
H18B H 0.8570 0.2107 0.6285 0.038 Uiso 1 1 calc R U
C20 C 0.94944(16) 0.5686(3) 0.8340(2) 0.0583(8) Uani 1 1 d . .
H20A H 0.9551 0.6299 0.8909 0.087 Uiso 1 1 calc R U
H20B H 0.9701 0.6092 0.7820 0.087 Uiso 1 1 calc R U
H20C H 0.9743 0.4844 0.8560 0.087 Uiso 1 1 calc R U
C999 C 0.65320(16) 0.4293(3) 0.1045(2) 0.0528(7) Uani 1 1 d . .
H99A H 0.6313 0.4095 0.1606 0.079 Uiso 1 1 calc R U
H99B H 0.6459 0.3534 0.0581 0.079 Uiso 1 1 calc R U
H99C H 0.6309 0.5094 0.0695 0.079 Uiso 1 1 calc R U
H2N H 0.7916(12) 0.735(2) 0.4591(14) 0.019(6) Uiso 1 1 d . .
H3N H 0.8137(14) 0.263(2) 0.4724(16) 0.038(7) Uiso 1 1 d . .
H4N H 0.8009(12) 0.4655(19) 0.2943(15) 0.017(6) Uiso 1 1 d . .
H1N H 0.8092(13) 0.550(2) 0.6366(15) 0.030(6) Uiso 1 1 d . .

loop_
_atom_site_aniso_label
_atom_site_aniso_U_11
_atom_site_aniso_U_22
_atom_site_aniso_U_33
_atom_site_aniso_U_23
_atom_site_aniso_U_13
_atom_site_aniso_U_12
Co1 0.01999(16) 0.02124(16) 0.01975(15) 0.00006(12) 0.00349(11) -0.00334(12)
Cl1 0.0248(3) 0.0345(3) 0.0315(3) -0.0029(2) 0.0031(2) -0.0100(2)
Cl2 0.0769(6) 0.0374(4) 0.0837(6) 0.0198(3) 0.0518(5) 0.0181(4)
O1 0.0515(13) 0.0566(11) 0.0359(10) -0.0065(9) 0.0114(9) -0.0021(10)
O2 0.0436(12) 0.0559(11) 0.0357(9) -0.0082(9) 0.0111(8) -0.0105(9)
N1 0.0241(10) 0.0252(9) 0.0196(9) -0.0029(8) 0.0033(7) -0.0069(8)
N2 0.0258(11) 0.0250(10) 0.0250(10) -0.0004(8) 0.0036(8) -0.0025(8)
N3 0.0241(11) 0.0243(9) 0.0259(10) 0.0002(8) 0.0052(8) -0.0027(8)
N4 0.0240(10) 0.0280(10) 0.0214(9) -0.0020(8) 0.0043(8) -0.0045(8)
C1 0.0285(13) 0.0221(11) 0.0211(10) -0.0009(9) 0.0083(9) 0.0039(9)
C2 0.0245(13) 0.0262(11) 0.0232(11) -0.0048(9) 0.0070(9) -0.0003(9)
C3 0.0207(12) 0.0317(12) 0.0278(11) -0.0074(10) 0.0064(9) -0.0030(9)
C4 0.0209(12) 0.0372(13) 0.0322(12) -0.0059(11) 0.0045(10) -0.0029(10)
C5 0.0231(13) 0.0398(14) 0.0310(12) -0.0049(11) 0.0046(10) -0.0011(10)
C6 0.0270(14) 0.0514(15) 0.0513(16) -0.0225(13) 0.0151(12) -0.0122(12)
C7 0.0439(18) 0.0559(17) 0.0682(19) -0.0363(15) 0.0225(15) -0.0128(14)
C8 0.041(2) 0.097(3) 0.111(3) -0.062(2) 0.0316(19) -0.0347(18)
C9 0.0238(13) 0.0299(12) 0.0367(13) -0.0031(10) 0.0035(10) 0.0031(10)
C10 0.0231(13) 0.0362(13) 0.0371(13) -0.0070(11) 0.0072(10) -0.0002(10)
C11 0.0229(13) 0.0386(12) 0.0302(12) -0.0039(10) 0.0104(10) -0.0030(10)
C12 0.0400(15) 0.0320(13) 0.0270(12) 0.0059(10) 0.0103(11) -0.0034(11)
C13 0.0406(15) 0.0276(12) 0.0251(12) 0.0068(10) 0.0050(10) 0.0046(11)
C14 0.0287(13) 0.0275(12) 0.0374(13) -0.0018(10) 0.0081(10) 0.0048(10)
C15 0.0347(15) 0.0343(13) 0.0348(13) -0.0072(11) 0.0109(11) 0.0020(11)
C16 0.0289(14) 0.0352(12) 0.0265(11) -0.0053(10) 0.0104(10) -0.0060(10)
C17 0.0379(15) 0.0296(12) 0.0248(11) 0.0064(10) 0.0079(10) -0.0058(10)
C18 0.0363(15) 0.0306(12) 0.0250(12) 0.0059(10) 0.0016(10) -0.0004(10)
C20 0.0393(18) 0.0656(19) 0.068(2) -0.0025(16) 0.0091(15) -0.0033(15)
C999 0.0477(19) 0.0514(17) 0.0591(18) 0.0019(14) 0.0117(15) 0.0089(14)

loop_
_atom_type_symbol
_atom_type_description
_atom_type_scat_dispersion_real
_atom_type_scat_dispersion_imag
_atom_type_scat_source
C C 0.0033 0.0016 'International Tables Vol C Tables 4.2.6.8 and 6.1.1.4'
H H 0.0000 0.0000 'International Tables Vol C Tables 4.2.6.8 and 6.1.1.4'
N N 0.0061 0.0033 'International Tables Vol C Tables 4.2.6.8 and 6.1.1.4'
Cl Cl 0.1484 0.1585 'International Tables Vol C Tables 4.2.6.8 and 6.1.1.4'
Co Co 0.3494 0.9721 'International Tables Vol C Tables 4.2.6.8 and 6.1.1.4'
O O 0.0106 0.0060 'International Tables Vol C Tables 4.2.6.8 and 6.1.1.4'

loop_
_geom_angle_atom_site_label_1
_geom_angle_atom_site_label_2
_geom_angle_atom_site_label_3
_geom_angle
_geom_angle_site_symmetry_3
C1 Co1 N2 90.68(8) .
C1 Co1 N1 89.24(8) .
N2 Co1 N1 93.49(7) .
C1 Co1 N4 91.15(8) .
N2 Co1 N4 86.46(7) .
N1 Co1 N4 179.60(8) .
C1 Co1 N3 88.91(8) .
N2 Co1 N3 179.59(8) .
N1 Co1 N3 86.45(7) .
N4 Co1 N3 93.59(7) .
C1 Co1 Cl1 176.47(7) .
N2 Co1 Cl1 87.94(6) .
N1 Co1 Cl1 87.60(5) .
N4 Co1 Cl1 92.00(6) .
N3 Co1 Cl1 92.46(6) .
C999 O1 H1 109.5 .
C20 O2 H2 109.5 .
C16 N1 C17 110.62(18) .
C16 N1 Co1 119.23(13) .
C17 N1 Co1 106.96(13) .
C16 N1 H1N 106.3(15) .
C17 N1 H1N 108.3(14) .
Co1 N1 H1N 104.8(14) .
C14 N2 C13 111.85(17) .
C14 N2 Co1 118.88(14) .
C13 N2 Co1 107.34(13) .
C14 N2 H2N 110.5(14) .
C13 N2 H2N 104.8(13) .
Co1 N2 H2N 102.2(13) .
C9 N3 C18 111.63(17) .
C9 N3 Co1 118.79(14) .
C18 N3 Co1 107.18(13) .
C9 N3 H3N 107.4(15) .
C18 N3 H3N 104.0(14) .
Co1 N3 H3N 106.8(14) .
C11 N4 C12 111.00(18) .
C11 N4 Co1 118.75(14) .
C12 N4 Co1 106.78(14) .
C11 N4 H4N 104.9(16) .
C12 N4 H4N 104.8(14) .
Co1 N4 H4N 109.8(15) .
C2 C1 Co1 172.12(19) .
C1 C2 C3 168.1(2) .
C6 C3 C4 122.9(2) .
C6 C3 C2 124.5(2) .
C4 C3 C2 112.49(18) .
C5 C4 C3 171.9(2) .
C4 C5 C5 179.6(3) 3_666
C3 C6 C8 122.2(2) .
C3 C6 C7 121.4(2) .
C8 C6 C7 116.4(2) .
C6 C7 H7A 109.5 .
C6 C7 H7B 109.5 .
H7A C7 H7B 109.5 .
C6 C7 H7C 109.5 .
H7A C7 H7C 109.5 .
H7B C7 H7C 109.5 .
C6 C8 H8A 109.5 .
C6 C8 H8B 109.5 .
H8A C8 H8B 109.5 .
C6 C8 H8C 109.5 .
H8A C8 H8C 109.5 .
H8B C8 H8C 109.5 .
N3 C9 C10 112.02(17) .
N3 C9 H9A 109.2 .
C10 C9 H9A 109.2 .
N3 C9 H9B 109.2 .
C10 C9 H9B 109.2 .
H9A C9 H9B 107.9 .
C9 C10 C11 113.45(19) .
C9 C10 H10A 108.9 .
C11 C10 H10A 108.9 .
C9 C10 H10B 108.9 .
C11 C10 H10B 108.9 .
H10A C10 H10B 107.7 .
N4 C11 C10 112.33(19) .
N4 C11 H11A 109.1 .
C10 C11 H11A 109.1 .
N4 C11 H11B 109.1 .
C10 C11 H11B 109.1 .
H11A C11 H11B 107.9 .
N4 C12 C13 107.16(19) .
N4 C12 H12A 110.3 .
C13 C12 H12A 110.3 .
N4 C12 H12B 110.3 .
C13 C12 H12B 110.3 .
H12A C12 H12B 108.5 .
N2 C13 C12 107.20(18) .
N2 C13 H13A 110.3 .
C12 C13 H13A 110.3 .
N2 C13 H13B 110.3 .
C12 C13 H13B 110.3 .
H13A C13 H13B 108.5 .
N2 C14 C15 111.68(18) .
N2 C14 H14A 109.3 .
C15 C14 H14A 109.3 .
N2 C14 H14B 109.3 .
C15 C14 H14B 109.3 .
H14A C14 H14B 107.9 .
C14 C15 C16 113.81(18) .
C14 C15 H15A 108.8 .
C16 C15 H15A 108.8 .
C14 C15 H15B 108.8 .
C16 C15 H15B 108.8 .
H15A C15 H15B 107.7 .
N1 C16 C15 112.82(19) .
N1 C16 H16A 109.0 .
C15 C16 H16A 109.0 .
N1 C16 H16B 109.0 .
C15 C16 H16B 109.0 .
H16A C16 H16B 107.8 .
N1 C17 C18 107.11(18) .
N1 C17 H17A 110.3 .
C18 C17 H17A 110.3 .
N1 C17 H17B 110.3 .
C18 C17 H17B 110.3 .
H17A C17 H17B 108.5 .
N3 C18 C17 107.23(17) .
N3 C18 H18A 110.3 .
C17 C18 H18A 110.3 .
N3 C18 H18B 110.3 .
C17 C18 H18B 110.3 .
H18A C18 H18B 108.5 .
O2 C20 H20A 109.5 .
O2 C20 H20B 109.5 .
H20A C20 H20B 109.5 .
O2 C20 H20C 109.5 .
H20A C20 H20C 109.5 .
H20B C20 H20C 109.5 .
O1 C999 H99A 109.5 .
O1 C999 H99B 109.5 .
H99A C999 H99B 109.5 .
O1 C999 H99C 109.5 .
H99A C999 H99C 109.5 .
H99B C999 H99C 109.5 .

loop_
_geom_bond_atom_site_label_1
_geom_bond_atom_site_label_2
_geom_bond_distance
_geom_bond_site_symmetry_2
Co1 C1 1.882(2) .
Co1 N2 1.9777(18) .
Co1 N1 1.9781(18) .
Co1 N4 1.9785(18) .
Co1 N3 1.9797(17) .
Co1 Cl1 2.3082(6) .
O1 C999 1.405(3) .
O1 H1 0.8400 .
O2 C20 1.405(3) .
O2 H2 0.8400 .
N1 C16 1.475(3) .
N1 C17 1.483(3) .
N1 H1N 0.90(2) .
N2 C14 1.477(3) .
N2 C13 1.485(3) .
N2 H2N 0.89(2) .
N3 C9 1.476(3) .
N3 C18 1.486(3) .
N3 H3N 0.92(2) .
N4 C11 1.481(3) .
N4 C12 1.482(3) .
N4 H4N 0.81(2) .
C1 C2 1.206(3) .
C2 C3 1.438(3) .
C3 C6 1.351(3) .
C3 C4 1.436(3) .
C4 C5 1.197(3) .
C5 C5 1.383(5) 3_666
C6 C8 1.495(4) .
C6 C7 1.497(3) .
C7 H7A 0.9800 .
C7 H7B 0.9800 .
C7 H7C 0.9800 .
C8 H8A 0.9800 .
C8 H8B 0.9800 .
C8 H8C 0.9800 .
C9 C10 1.508(3) .
C9 H9A 0.9900 .
C9 H9B 0.9900 .
C10 C11 1.511(3) .
C10 H10A 0.9900 .
C10 H10B 0.9900 .
C11 H11A 0.9900 .
C11 H11B 0.9900 .
C12 C13 1.495(3) .
C12 H12A 0.9900 .
C12 H12B 0.9900 .
C13 H13A 0.9900 .
C13 H13B 0.9900 .
C14 C15 1.509(3) .
C14 H14A 0.9900 .
C14 H14B 0.9900 .
C15 C16 1.520(3) .
C15 H15A 0.9900 .
C15 H15B 0.9900 .
C16 H16A 0.9900 .
C16 H16B 0.9900 .
C17 C18 1.495(3) .
C17 H17A 0.9900 .
C17 H17B 0.9900 .
C18 H18A 0.9900 .
C18 H18B 0.9900 .
C20 H20A 0.9800 .
C20 H20B 0.9800 .
C20 H20C 0.9800 .
C999 H99A 0.9800 .
C999 H99B 0.9800 .
C999 H99C 0.9800 .

loop_
_geom_hbond_atom_site_label_D
_geom_hbond_atom_site_label_H
_geom_hbond_atom_site_label_A
_geom_hbond_distance_DH
_geom_hbond_distance_HA
_geom_hbond_distance_DA
_geom_hbond_angle_DHA
_geom_hbond_site_symmetry_A
O1 H1 Cl2 0.84 2.24 3.074(2) 175.5 1_554
O2 H2 Cl2 0.84 2.24 3.0825(19) 175.0 .
N2 H2N Cl1 0.89(2) 2.53(2) 2.9852(19) 112.3(15) .
N2 H2N Cl2 0.89(2) 2.76(2) 3.3905(19) 129.4(16) 4_575
N3 H3N Cl2 0.92(2) 2.55(2) 3.3202(19) 142.0(18) 4_565
N4 H4N O1 0.81(2) 2.26(2) 2.985(2) 150.0(19) .
N1 H1N O2 0.90(2) 2.26(2) 2.995(2) 138.3(18) .

loop_
_geom_torsion_atom_site_label_1
_geom_torsion_atom_site_label_2
_geom_torsion_atom_site_label_3
_geom_torsion_atom_site_label_4
_geom_torsion
C1 C2 C3 C6 -171.8(10)
C1 C2 C3 C4 5.3(11)
C4 C3 C6 C8 2.4(4)
C2 C3 C6 C8 179.1(3)
C4 C3 C6 C7 -176.6(2)
C2 C3 C6 C7 0.1(4)
C18 N3 C9 C10 178.14(18)
Co1 N3 C9 C10 -56.4(2)
N3 C9 C10 C11 67.9(2)
C12 N4 C11 C10 179.60(18)
Co1 N4 C11 C10 55.3(2)
C9 C10 C11 N4 -67.4(2)
C11 N4 C12 C13 -173.47(17)
Co1 N4 C12 C13 -42.6(2)
C14 N2 C13 C12 -172.02(18)
Co1 N2 C13 C12 -39.9(2)
N4 C12 C13 N2 55.1(2)
C13 N2 C14 C15 -176.74(18)
Co1 N2 C14 C15 57.3(2)
N2 C14 C15 C16 -67.3(3)
C17 N1 C16 C15 -178.51(17)
Co1 N1 C16 C15 -53.9(2)
C14 C15 C16 N1 65.8(2)
C16 N1 C17 C18 173.47(17)
Co1 N1 C17 C18 42.17(19)
C9 N3 C18 C17 172.15(18)
Co1 N3 C18 C17 40.5(2)
N1 C17 C18 N3 -55.1(2)
